data_4506102
loop_
_publ_author_name
'Zhu, Yan'
'Luo, Feng'
'Song, Yu-mei'
'Feng, Xue-feng'
'Luo, Ming-biao'
'Liao, Zhen-wei'
'Sun, Gong-ming'
'Tian, Xiao-zhao'
'Yuan, Zi-Jun'

_publ_section_title
;
 The First One-Pot Synthesis of Multinuclear 3d-4f Metal--Organic
 Compounds Involving a Polytopic N,O-Donor Ligand Formed in Situ
;
_journal_issue 5
_journal_name_full 'Crystal Growth &amp; Design'
_journal_page_first 2158
_journal_paper_doi 10.1021/cg3002509
_journal_volume 12
_journal_year 2012
_chemical_formula_sum 'C120 H86 N12 O14 Sm2 Zn4'
_chemical_formula_weight 2482.19
_chemical_name_systematic
; 
 ? 
;
_space_group_IT_number 176
_symmetry_cell_setting hexagonal
_symmetry_space_group_name_Hall '-P 6c'
_symmetry_space_group_name_H-M 'P 63/m'
_atom_sites_solution_hydrogens geom
_atom_sites_solution_primary direct
_atom_sites_solution_secondary difmap
_audit_creation_method SHELXL-97
_cell_angle_alpha 90.00
_cell_angle_beta 90.00
_cell_angle_gamma 120.00
_cell_formula_units_Z 1
_cell_length_a 13.4360(13)
_cell_length_b 13.4360(13)
_cell_length_c 18.334(3)
_cell_measurement_reflns_used 1284
_cell_measurement_temperature 296(2)
_cell_measurement_theta_max 25.14
_cell_measurement_theta_min 3.03
_cell_volume 2866.3(6)
_computing_cell_refinement 'Bruker SMART'
_computing_data_collection 'Bruker SMART'
_computing_data_reduction 'Bruker SAINT'
_computing_molecular_graphics 'Bruker SHELXTL'
_computing_publication_material 'Bruker SHELXTL'
_computing_structure_refinement 'SHELXL-97 (Sheldrick, 1997)'
_computing_structure_solution 'SHELXS-97 (Sheldrick, 1990)'
_diffrn_ambient_temperature 296(2)
_diffrn_measured_fraction_theta_full 0.999
_diffrn_measured_fraction_theta_max 0.999
_diffrn_measurement_device_type 'CCD area detector'
_diffrn_measurement_method 'phi and omega scans'
_diffrn_radiation_monochromator graphite
_diffrn_radiation_source 'fine-focus sealed tube'
_diffrn_radiation_type MoK\a
_diffrn_radiation_wavelength 0.71073
_diffrn_reflns_av_R_equivalents 0.0888
_diffrn_reflns_av_sigmaI/netI 0.0583
_diffrn_reflns_limit_h_max 15
_diffrn_reflns_limit_h_min -15
_diffrn_reflns_limit_k_max 9
_diffrn_reflns_limit_k_min -15
_diffrn_reflns_limit_l_max 21
_diffrn_reflns_limit_l_min -20
_diffrn_reflns_number 13921
_diffrn_reflns_theta_full 24.99
_diffrn_reflns_theta_max 24.99
_diffrn_reflns_theta_min 1.75
_exptl_absorpt_coefficient_mu 1.897
_exptl_absorpt_correction_T_max 0.7387
_exptl_absorpt_correction_T_min 0.6695
_exptl_absorpt_correction_type none
_exptl_crystal_density_diffrn 1.438
_exptl_crystal_density_meas 0
_exptl_crystal_density_method 'not measured'
_exptl_crystal_F_000 1246
_exptl_crystal_size_max 0.23
_exptl_crystal_size_mid 0.23
_exptl_crystal_size_min 0.17
_refine_diff_density_max 0.630
_refine_diff_density_min -0.478
_refine_diff_density_rms 0.081
_refine_ls_extinction_method none
_refine_ls_goodness_of_fit_ref 1.041
_refine_ls_hydrogen_treatment mixed
_refine_ls_matrix_type full
_refine_ls_number_parameters 124
_refine_ls_number_reflns 1744
_refine_ls_number_restraints 2
_refine_ls_restrained_S_all 1.040
_refine_ls_R_factor_all 0.0951
_refine_ls_R_factor_gt 0.0545
_refine_ls_shift/su_max 1.207
_refine_ls_shift/su_mean 0.017
_refine_ls_structure_factor_coef Fsqd
_refine_ls_weighting_details 'calc w=1/[\s^2^(Fo^2^)+(0.0621P)^2^+0.3161P] where P=(Fo^2^+2Fc^2^)/3'
_refine_ls_weighting_scheme calc
_refine_ls_wR_factor_gt 0.1307
_refine_ls_wR_factor_ref 0.1484
_reflns_number_gt 1126
_reflns_number_total 1744
_reflns_threshold_expression >2sigma(I)
_cod_data_source_file cg3002509_si_002.cif
_cod_data_source_block 14
_cod_depositor_comments
;
The following automatic conversions were performed:

'_symmetry_cell_setting' value 'Hexagonal' changed to 'hexagonal'
according to /home/saulius/struct/CIF-dictionaries/cif_core.dic
dictionary named 'cif_core.dic' version 2.4.1 from 2010-06-29.

Automatic conversion script
Id: cif_fix_values 1715 2011-07-08 13:25:40Z adriana 
;
_cod_original_cell_volume 2866.4(7)
_cod_original_sg_symbol_H-M P6(3)/m
_cod_database_code 4506102

loop_
_symmetry_equiv_pos_as_xyz
'x, y, z'
'-y, x-y, z'
'-x+y, -x, z'
'-x, -y, z+1/2'
'y, -x+y, z+1/2'
'x-y, x, z+1/2'
'-x, -y, -z'
'y, -x+y, -z'
'x-y, x, -z'
'x, y, -z-1/2'
'-y, x-y, -z-1/2'
'-x+y, -x, -z-1/2'

loop_
_atom_site_label
_atom_site_type_symbol
_atom_site_fract_x
_atom_site_fract_y
_atom_site_fract_z
_atom_site_U_iso_or_equiv
_atom_site_adp_type
_atom_site_occupancy
_atom_site_symmetry_multiplicity
_atom_site_calc_flag
_atom_site_refinement_flags
C1 C 0.7698(5) 0.5684(6) 0.3600(3) 0.0540(15) Uani 1 1 d .
C2 C 0.7197(6) 0.5724(6) 0.4275(3) 0.0633(17) Uani 1 1 d .
C3 C 0.7267(7) 0.6756(8) 0.4531(4) 0.084(2) Uani 1 1 d .
C4 C 0.7846(8) 0.7730(8) 0.4097(4) 0.102(3) Uani 1 1 d .
H4 H 0.7898 0.8416 0.4247 0.123 Uiso 1 1 calc R
C5 C 0.8337(8) 0.7694(6) 0.3454(3) 0.091(3) Uani 1 1 d .
H5 H 0.8728 0.8361 0.3178 0.109 Uiso 1 1 calc R
C6 C 0.6227(6) 0.4774(7) 0.5331(3) 0.091(2) Uani 1 1 d .
H6 H 0.5849 0.4104 0.5606 0.109 Uiso 1 1 calc R
C7 C 0.6306(8) 0.5791(9) 0.5605(4) 0.109(3) Uani 1 1 d .
H7 H 0.6012 0.5797 0.6063 0.131 Uiso 1 1 calc R
C8 C 0.6796(8) 0.6727(9) 0.5211(4) 0.101(3) Uani 1 1 d .
H8 H 0.6831 0.7391 0.5390 0.122 Uiso 1 1 calc R
C9 C 0.8904(9) 0.6686(7) 0.2500 0.075(3) Uani 1 2 d SD
C10 C 1.0156(10) 0.7653(10) 0.2500 0.111(4) Uani 1 2 d S
H10A H 1.0215 0.8312 0.2255 0.167 Uiso 0.50 1 calc PR
H10B H 1.0620 0.7402 0.2251 0.167 Uiso 0.50 1 calc PR
H10C H 1.0419 0.7854 0.2994 0.167 Uiso 0.50 1 calc PR
C11 C 0.8268(6) 0.6671(5) 0.3197(3) 0.0654(18) Uani 1 1 d .
H1A H 0.4857 0.0313 0.2500 0.078 Uiso 0.33 2 d SPRD
H2A H 0.8879 0.5929 0.2500 0.078 Uiso 1 2 d SRD
N1 N 0.6679(4) 0.4745(5) 0.4689(3) 0.0702(15) Uani 1 1 d .
O1 O 0.7598(3) 0.4690(3) 0.34090(16) 0.0528(10) Uani 1 1 d .
O2 O 0.5168(11) 0.1039(7) 0.2500 0.036(3) Uani 0.33 2 d SPD
Sm1 Sm 0.6667 0.3333 0.2500 0.0655(3) Uani 1 6 d S
Zn1 Zn 0.6667 0.3333 0.42124(5) 0.0610(4) Uani 1 3 d S

loop_
_atom_site_aniso_label
_atom_site_aniso_U_11
_atom_site_aniso_U_22
_atom_site_aniso_U_33
_atom_site_aniso_U_23
_atom_site_aniso_U_13
_atom_site_aniso_U_12
C1 0.053(4) 0.067(4) 0.050(3) -0.012(3) -0.013(3) 0.036(3)
C2 0.070(5) 0.081(5) 0.050(3) -0.007(3) -0.003(3) 0.046(4)
C3 0.106(6) 0.112(7) 0.061(4) -0.023(4) -0.008(4) 0.076(6)
C4 0.160(9) 0.110(7) 0.077(5) -0.020(5) -0.007(5) 0.098(7)
C5 0.140(8) 0.064(5) 0.073(5) -0.001(4) -0.001(4) 0.054(5)
C6 0.094(6) 0.100(6) 0.058(4) -0.012(4) 0.011(4) 0.035(5)
C7 0.124(8) 0.142(9) 0.067(5) -0.052(5) 0.004(5) 0.071(7)
C8 0.133(8) 0.124(8) 0.078(5) -0.017(5) 0.006(5) 0.087(7)
C9 0.083(7) 0.057(6) 0.068(6) 0.000 0.000 0.022(6)
C10 0.118(11) 0.089(9) 0.099(8) 0.000 0.000 0.030(8)
C11 0.087(5) 0.053(4) 0.062(4) -0.002(3) -0.003(3) 0.039(4)
N1 0.069(4) 0.097(4) 0.049(3) -0.013(3) -0.004(2) 0.044(3)
O1 0.060(2) 0.055(3) 0.0463(19) -0.0041(17) -0.0022(17) 0.031(2)
O2 0.044(9) 0.022(7) 0.039(7) 0.000 0.000 0.014(7)
Sm1 0.0808(5) 0.0808(5) 0.0350(4) 0.000 0.000 0.0404(2)
Zn1 0.0729(6) 0.0729(6) 0.0371(6) 0.000 0.000 0.0364(3)

loop_
_atom_type_symbol
_atom_type_description
_atom_type_scat_dispersion_real
_atom_type_scat_dispersion_imag
_atom_type_scat_source
C C 0.0033 0.0016 'International Tables Vol C Tables 4.2.6.8 and 6.1.1.4'
H H 0.0000 0.0000 'International Tables Vol C Tables 4.2.6.8 and 6.1.1.4'
N N 0.0061 0.0033 'International Tables Vol C Tables 4.2.6.8 and 6.1.1.4'
O O 0.0106 0.0060 'International Tables Vol C Tables 4.2.6.8 and 6.1.1.4'
Zn Zn 0.2839 1.4301 'International Tables Vol C Tables 4.2.6.8 and 6.1.1.4'
Sm Sm -0.1638 3.4418 'International Tables Vol C Tables 4.2.6.8 and 6.1.1.4'

loop_
_geom_angle_atom_site_label_1
_geom_angle_atom_site_label_2
_geom_angle_atom_site_label_3
_geom_angle
_geom_angle_site_symmetry_1
_geom_angle_site_symmetry_3
O1 C1 C11 124.1(5) . .
O1 C1 C2 117.3(6) . .
C11 C1 C2 118.6(6) . .
N1 C2 C3 120.6(6) . .
N1 C2 C1 117.9(6) . .
C3 C2 C1 121.5(6) . .
C8 C3 C4 124.9(8) . .
C8 C3 C2 117.5(8) . .
C4 C3 C2 117.6(6) . .
C5 C4 C3 120.9(7) . .
C5 C4 H4 119.5 . .
C3 C4 H4 119.5 . .
C4 C5 C11 121.8(7) . .
C4 C5 H5 119.1 . .
C11 C5 H5 119.1 . .
N1 C6 C7 121.9(8) . .
N1 C6 H6 119.0 . .
C7 C6 H6 119.0 . .
C8 C7 C6 119.5(7) . .
C8 C7 H7 120.3 . .
C6 C7 H7 120.3 . .
C7 C8 C3 121.8(9) . .
C7 C8 H8 119.1 . .
C3 C8 H8 119.1 . .
C10 C9 C11 112.4(5) . 10_556
C10 C9 C11 112.4(5) . .
C11 C9 C11 113.0(8) 10_556 .
C10 C9 H2A 109.2 . .
C11 C9 H2A 104.6 10_556 .
C11 C9 H2A 104.6 . .
C9 C10 H10A 111.0 . .
C9 C10 H10B 111.0 . .
H10A C10 H10B 107.9 . .
C9 C10 H10C 111.0 . .
H10A C10 H10C 107.9 . .
H10B C10 H10C 107.9 . .
C1 C11 C5 119.7(6) . .
C1 C11 C9 120.0(5) . .
C5 C11 C9 120.1(6) . .
C6 N1 C2 118.7(6) . .
C6 N1 Zn1 126.9(5) . .
C2 N1 Zn1 114.3(4) . .
C1 O1 Zn1 113.0(3) . .
C1 O1 Sm1 136.6(3) . .
Zn1 O1 Sm1 88.28(14) . .
Sm1 O2 H1A 165.2 . .
O1 Sm1 O1 91.81(17) 12_666 3_665
O1 Sm1 O1 139.28(7) 12_666 .
O1 Sm1 O1 74.11(14) 3_665 .
O1 Sm1 O1 74.11(14) 12_666 10_556
O1 Sm1 O1 139.28(7) 3_665 10_556
O1 Sm1 O1 91.81(18) . 10_556
O1 Sm1 O1 74.11(14) 12_666 11_656
O1 Sm1 O1 139.28(7) 3_665 11_656
O1 Sm1 O1 139.28(7) . 11_656
O1 Sm1 O1 74.11(14) 10_556 11_656
O1 Sm1 O1 139.28(7) 12_666 2_655
O1 Sm1 O1 74.11(14) 3_665 2_655
O1 Sm1 O1 74.11(14) . 2_655
O1 Sm1 O1 139.28(7) 10_556 2_655
O1 Sm1 O1 91.81(17) 11_656 2_655
O1 Sm1 O2 71.0(2) 12_666 2_655
O1 Sm1 O2 71.0(2) 3_665 2_655
O1 Sm1 O2 68.3(2) . 2_655
O1 Sm1 O2 68.3(2) 10_556 2_655
O1 Sm1 O2 134.06(9) 11_656 2_655
O1 Sm1 O2 134.06(9) 2_655 2_655
O1 Sm1 O2 68.3(2) 12_666 .
O1 Sm1 O2 68.3(2) 3_665 .
O1 Sm1 O2 134.06(9) . .
O1 Sm1 O2 134.06(9) 10_556 .
O1 Sm1 O2 71.0(2) 11_656 .
O1 Sm1 O2 71.0(2) 2_655 .
O2 Sm1 O2 120.0 2_655 .
O1 Sm1 O2 134.06(9) 12_666 3_665
O1 Sm1 O2 134.06(9) 3_665 3_665
O1 Sm1 O2 71.0(2) . 3_665
O1 Sm1 O2 71.0(2) 10_556 3_665
O1 Sm1 O2 68.3(2) 11_656 3_665
O1 Sm1 O2 68.3(2) 2_655 3_665
O2 Sm1 O2 120.000(3) 2_655 3_665
O2 Sm1 O2 120.000(3) . 3_665
O1 Sm1 Zn1 44.09(9) 12_666 10_556
O1 Sm1 Zn1 135.91(9) 3_665 10_556
O1 Sm1 Zn1 135.91(9) . 10_556
O1 Sm1 Zn1 44.09(9) 10_556 10_556
O1 Sm1 Zn1 44.09(9) 11_656 10_556
O1 Sm1 Zn1 135.91(9) 2_655 10_556
O2 Sm1 Zn1 90.0 2_655 10_556
O2 Sm1 Zn1 90.000(1) . 10_556
O2 Sm1 Zn1 90.0 3_665 10_556
O1 Sm1 Zn1 135.91(9) 12_666 .
O1 Sm1 Zn1 44.09(9) 3_665 .
O1 Sm1 Zn1 44.09(9) . .
O1 Sm1 Zn1 135.91(9) 10_556 .
O1 Sm1 Zn1 135.91(9) 11_656 .
O1 Sm1 Zn1 44.09(9) 2_655 .
O2 Sm1 Zn1 90.0 2_655 .
O2 Sm1 Zn1 90.000(1) . .
O2 Sm1 Zn1 90.0 3_665 .
Zn1 Sm1 Zn1 180.0 10_556 .
N1 Zn1 N1 103.63(17) 3_665 2_655
N1 Zn1 N1 103.63(17) 3_665 .
N1 Zn1 N1 103.63(17) 2_655 .
N1 Zn1 O1 77.44(17) 3_665 3_665
N1 Zn1 O1 98.43(17) 2_655 3_665
N1 Zn1 O1 156.87(18) . 3_665
N1 Zn1 O1 98.43(17) 3_665 .
N1 Zn1 O1 156.87(18) 2_655 .
N1 Zn1 O1 77.44(18) . .
O1 Zn1 O1 79.55(14) 3_665 .
N1 Zn1 O1 156.87(18) 3_665 2_655
N1 Zn1 O1 77.44(18) 2_655 2_655
N1 Zn1 O1 98.43(17) . 2_655
O1 Zn1 O1 79.55(14) 3_665 2_655
O1 Zn1 O1 79.55(14) . 2_655
N1 Zn1 Sm1 114.82(15) 3_665 .
N1 Zn1 Sm1 114.82(15) 2_655 .
N1 Zn1 Sm1 114.82(14) . .
O1 Zn1 Sm1 47.63(9) 3_665 .
O1 Zn1 Sm1 47.63(9) . .
O1 Zn1 Sm1 47.63(9) 2_655 .

loop_
_geom_bond_atom_site_label_1
_geom_bond_atom_site_label_2
_geom_bond_distance
_geom_bond_site_symmetry_2
C1 O1 1.321(7) .
C1 C11 1.370(8) .
C1 C2 1.423(8) .
C2 N1 1.370(8) .
C2 C3 1.421(9) .
C3 C8 1.390(10) .
C3 C4 1.391(11) .
C4 C5 1.363(9) .
C4 H4 0.9300 .
C5 C11 1.412(9) .
C5 H5 0.9300 .
C6 N1 1.334(7) .
C6 C7 1.410(11) .
C6 H6 0.9300 .
C7 C8 1.307(11) .
C7 H7 0.9300 .
C8 H8 0.9300 .
C9 C10 1.527(14) .
C9 C11 1.532(8) 10_556
C9 C11 1.532(8) .
C9 H2A 0.9994 .
C10 H10A 0.9759 .
C10 H10B 0.9759 .
C10 H10C 0.9759 .
N1 Zn1 2.080(5) .
O1 Zn1 2.186(4) .
O1 Sm1 2.320(3) .
O2 Sm1 2.711(9) .
O2 H1A 0.8486 .
Sm1 O1 2.320(3) 12_666
Sm1 O1 2.320(3) 3_665
Sm1 O1 2.320(3) 10_556
Sm1 O1 2.320(3) 11_656
Sm1 O1 2.320(3) 2_655
Sm1 O2 2.711(9) 2_655
Sm1 O2 2.711(9) 3_665
Sm1 Zn1 3.1396(12) 10_556
Sm1 Zn1 3.1396(12) .
Zn1 N1 2.080(5) 3_665
Zn1 N1 2.080(5) 2_655
Zn1 O1 2.186(4) 3_665
Zn1 O1 2.186(4) 2_655

loop_
_geom_torsion_atom_site_label_1
_geom_torsion_atom_site_label_2
_geom_torsion_atom_site_label_3
_geom_torsion_atom_site_label_4
_geom_torsion
_geom_torsion_site_symmetry_1
_geom_torsion_site_symmetry_4
O1 C1 C2 N1 2.0(8) . .
C11 C1 C2 N1 -176.9(6) . .
O1 C1 C2 C3 179.4(6) . .
C11 C1 C2 C3 0.5(9) . .
N1 C2 C3 C8 0.1(10) . .
C1 C2 C3 C8 -177.2(7) . .
N1 C2 C3 C4 177.4(7) . .
C1 C2 C3 C4 0.1(10) . .
C8 C3 C4 C5 176.3(8) . .
C2 C3 C4 C5 -0.8(12) . .
C3 C4 C5 C11 0.9(13) . .
N1 C6 C7 C8 2.6(13) . .
C6 C7 C8 C3 -1.4(14) . .
C4 C3 C8 C7 -177.0(9) . .
C2 C3 C8 C7 0.1(13) . .
O1 C1 C11 C5 -179.3(6) . .
C2 C1 C11 C5 -0.4(9) . .
O1 C1 C11 C9 -3.9(10) . .
C2 C1 C11 C9 174.9(6) . .
C4 C5 C11 C1 -0.3(11) . .
C4 C5 C11 C9 -175.6(8) . .
C10 C9 C11 C1 -126.6(8) . .
C11 C9 C11 C1 104.8(6) 10_556 .
C10 C9 C11 C5 48.7(10) . .
C11 C9 C11 C5 -79.9(9) 10_556 .
C7 C6 N1 C2 -2.4(11) . .
C7 C6 N1 Zn1 178.9(6) . .
C3 C2 N1 C6 1.0(9) . .
C1 C2 N1 C6 178.5(6) . .
C3 C2 N1 Zn1 179.9(5) . .
C1 C2 N1 Zn1 -2.6(7) . .
C11 C1 O1 Zn1 178.5(5) . .
C2 C1 O1 Zn1 -0.4(6) . .
C11 C1 O1 Sm1 -67.9(8) . .
C2 C1 O1 Sm1 113.3(5) . .
C1 O1 Sm1 O1 125.0(6) . 12_666
Zn1 O1 Sm1 O1 -112.52(3) . 12_666
C1 O1 Sm1 O1 -161.3(5) . 3_665
Zn1 O1 Sm1 O1 -38.80(4) . 3_665
C1 O1 Sm1 O1 57.5(6) . 10_556
Zn1 O1 Sm1 O1 180.0 . 10_556
C1 O1 Sm1 O1 -10.0(5) . 11_656
Zn1 O1 Sm1 O1 112.52(3) . 11_656
C1 O1 Sm1 O1 -83.7(6) . 2_655
Zn1 O1 Sm1 O1 38.80(4) . 2_655
C1 O1 Sm1 O2 123.2(6) . 2_655
Zn1 O1 Sm1 O2 -114.3(3) . 2_655
C1 O1 Sm1 O2 -125.5(6) . .
Zn1 O1 Sm1 O2 -3.0(4) . .
C1 O1 Sm1 O2 -11.7(5) . 3_665
Zn1 O1 Sm1 O2 110.8(3) . 3_665
C1 O1 Sm1 Zn1 57.5(6) . 10_556
Zn1 O1 Sm1 Zn1 180.0 . 10_556
C1 O1 Sm1 Zn1 -122.5(6) . .
C6 N1 Zn1 N1 -83.7(5) . 3_665
C2 N1 Zn1 N1 97.6(5) . 3_665
C6 N1 Zn1 N1 24.3(6) . 2_655
C2 N1 Zn1 N1 -154.5(4) . 2_655
C6 N1 Zn1 O1 -173.6(5) . 3_665
C2 N1 Zn1 O1 7.7(7) . 3_665
C6 N1 Zn1 O1 -179.4(6) . .
C2 N1 Zn1 O1 1.8(4) . .
C6 N1 Zn1 O1 103.3(6) . 2_655
C2 N1 Zn1 O1 -75.5(4) . 2_655
C6 N1 Zn1 Sm1 150.3(5) . .
C2 N1 Zn1 Sm1 -28.5(5) . .
C1 O1 Zn1 N1 -102.9(4) . 3_665
Sm1 O1 Zn1 N1 116.05(17) . 3_665
C1 O1 Zn1 N1 94.6(5) . 2_655
Sm1 O1 Zn1 N1 -46.4(4) . 2_655
C1 O1 Zn1 N1 -0.7(3) . .
Sm1 O1 Zn1 N1 -141.76(18) . .
C1 O1 Zn1 O1 -178.4(4) . 3_665
Sm1 O1 Zn1 O1 40.58(5) . 3_665
C1 O1 Zn1 O1 100.4(4) . 2_655
Sm1 O1 Zn1 O1 -40.59(5) . 2_655
C1 O1 Zn1 Sm1 141.0(4) . .
O1 Sm1 Zn1 N1 41.7(2) 12_666 3_665
O1 Sm1 Zn1 N1 41.7(2) 3_665 3_665
O1 Sm1 Zn1 N1 -78.3(2) . 3_665
O1 Sm1 Zn1 N1 -78.3(2) 10_556 3_665
O1 Sm1 Zn1 N1 161.7(2) 11_656 3_665
O1 Sm1 Zn1 N1 161.7(2) 2_655 3_665
O2 Sm1 Zn1 N1 -20.4(3) 2_655 3_665
O2 Sm1 Zn1 N1 99.6(3) . 3_665
O2 Sm1 Zn1 N1 -140.4(3) 3_665 3_665
Zn1 Sm1 Zn1 N1 90(100) 10_556 3_665
O1 Sm1 Zn1 N1 -78.3(2) 12_666 2_655
O1 Sm1 Zn1 N1 -78.3(2) 3_665 2_655
O1 Sm1 Zn1 N1 161.7(2) . 2_655
O1 Sm1 Zn1 N1 161.7(2) 10_556 2_655
O1 Sm1 Zn1 N1 41.7(2) 11_656 2_655
O1 Sm1 Zn1 N1 41.7(2) 2_655 2_655
O2 Sm1 Zn1 N1 -140.4(3) 2_655 2_655
O2 Sm1 Zn1 N1 -20.4(3) . 2_655
O2 Sm1 Zn1 N1 99.6(3) 3_665 2_655
Zn1 Sm1 Zn1 N1 -30(95) 10_556 2_655
O1 Sm1 Zn1 N1 161.7(2) 12_666 .
O1 Sm1 Zn1 N1 161.7(2) 3_665 .
O1 Sm1 Zn1 N1 41.7(2) . .
O1 Sm1 Zn1 N1 41.7(2) 10_556 .
O1 Sm1 Zn1 N1 -78.3(2) 11_656 .
O1 Sm1 Zn1 N1 -78.3(2) 2_655 .
O2 Sm1 Zn1 N1 99.6(3) 2_655 .
O2 Sm1 Zn1 N1 -140.4(3) . .
O2 Sm1 Zn1 N1 -20.4(3) 3_665 .
Zn1 Sm1 Zn1 N1 -150(100) 10_556 .
O1 Sm1 Zn1 O1 0.0 12_666 3_665
O1 Sm1 Zn1 O1 -120.000(1) . 3_665
O1 Sm1 Zn1 O1 -120.000(1) 10_556 3_665
O1 Sm1 Zn1 O1 120.000(1) 11_656 3_665
O1 Sm1 Zn1 O1 120.000(1) 2_655 3_665
O2 Sm1 Zn1 O1 -62.1(3) 2_655 3_665
O2 Sm1 Zn1 O1 57.9(3) . 3_665
O2 Sm1 Zn1 O1 177.9(3) 3_665 3_665
Zn1 Sm1 Zn1 O1 48(100) 10_556 3_665
O1 Sm1 Zn1 O1 120.0 12_666 .
O1 Sm1 Zn1 O1 120.0 3_665 .
O1 Sm1 Zn1 O1 0.0 10_556 .
O1 Sm1 Zn1 O1 -120.0 11_656 .
O1 Sm1 Zn1 O1 -120.0 2_655 .
O2 Sm1 Zn1 O1 57.9(3) 2_655 .
O2 Sm1 Zn1 O1 177.9(3) . .
O2 Sm1 Zn1 O1 -62.1(3) 3_665 .
Zn1 Sm1 Zn1 O1 168(74) 10_556 .
O1 Sm1 Zn1 O1 -120.0 12_666 2_655
O1 Sm1 Zn1 O1 -120.0 3_665 2_655
O1 Sm1 Zn1 O1 120.0 . 2_655
O1 Sm1 Zn1 O1 120.0 10_556 2_655
O1 Sm1 Zn1 O1 0.0 11_656 2_655
O2 Sm1 Zn1 O1 177.9(3) 2_655 2_655
O2 Sm1 Zn1 O1 -62.1(3) . 2_655
O2 Sm1 Zn1 O1 57.9(3) 3_665 2_655
Zn1 Sm1 Zn1 O1 -72(83) 10_556 2_655
